data_7063227
loop_
_publ_author_name
'Kohli, Anjum H.'
'Malik, Asif A.'
'Ganie, Arshid A.'
'Dar, Aijaz A.'

_publ_section_title
;
 Stimuli-responsive fluorochromic organic salt
;
_journal_issue 24
_journal_name_full 'New Journal of Chemistry'
_journal_page_first 11090
_journal_page_last 11098
_journal_paper_doi 10.1039/D4NJ00929K
_journal_volume 48
_journal_year 2024
_chemical_formula_moiety 'C23 H20 N6 O5 S'
_chemical_formula_sum 'C23 H20 N6 O5 S'
_chemical_formula_weight 492.51
_space_group_crystal_system triclinic
_space_group_IT_number 2
_space_group_name_Hall '-P 1'
_space_group_name_H-M_alt 'P -1'
_atom_sites_solution_hydrogens mixed
_audit_creation_method SHELXL-2018/1
_audit_update_record
;
2024-02-25 deposited with the CCDC.	2024-05-22 downloaded from the CCDC.
;
_cell_angle_alpha 72.090(13)
_cell_angle_beta 80.149(14)
_cell_angle_gamma 83.652(19)
_cell_formula_units_Z 2
_cell_length_a 7.2165(18)
_cell_length_b 12.287(3)
_cell_length_c 13.0501(14)
_cell_measurement_reflns_used 2543
_cell_measurement_temperature 293(2)
_cell_measurement_theta_max 58.4462
_cell_measurement_theta_min 3.1080
_cell_volume 1082.8(4)
_computing_structure_refinement 'SHELXL-2018/1 (Sheldrick, 2018)'
_computing_structure_solution 'SHELXT 2014/5 (Sheldrick, 2014)'
_diffrn_ambient_temperature 293(2)
_diffrn_measured_fraction_theta_full 0.986
_diffrn_measured_fraction_theta_max 0.859
_diffrn_measurement_device_type 'XtaLAB Synergy, Dualflex, HyPix3000'
_diffrn_measurement_method '\w scans'
_diffrn_radiation_type MoK\a
_diffrn_radiation_wavelength 0.71073
_diffrn_reflns_av_R_equivalents 0.0676
_diffrn_reflns_av_unetI/netI 0.1190
_diffrn_reflns_Laue_measured_fraction_full 0.986
_diffrn_reflns_Laue_measured_fraction_max 0.859
_diffrn_reflns_limit_h_max 9
_diffrn_reflns_limit_h_min -8
_diffrn_reflns_limit_k_max 15
_diffrn_reflns_limit_k_min -16
_diffrn_reflns_limit_l_max 16
_diffrn_reflns_limit_l_min -12
_diffrn_reflns_number 5941
_diffrn_reflns_point_group_measured_fraction_full 0.986
_diffrn_reflns_point_group_measured_fraction_max 0.859
_diffrn_reflns_theta_full 26.000
_diffrn_reflns_theta_max 28.232
_diffrn_reflns_theta_min 1.745
_exptl_absorpt_coefficient_mu 0.201
_exptl_absorpt_correction_T_max 1.00000
_exptl_absorpt_correction_T_min 0.14987
_exptl_absorpt_correction_type multi-scan
_exptl_absorpt_process_details
;
CrysAlisPro 1.171.40.53 (Rigaku Oxford Diffraction, 2019)
Empirical absorption correction using spherical harmonics,
 implemented in SCALE3 ABSPACK scaling algorithm.
;
_exptl_crystal_colour green
_exptl_crystal_density_diffrn 1.511
_exptl_crystal_description block
_exptl_crystal_F_000 512
_exptl_crystal_size_max 0.1822
_exptl_crystal_size_mid 0.1456
_exptl_crystal_size_min 0.1125
_refine_diff_density_max 0.949
_refine_diff_density_min -1.148
_refine_diff_density_rms 0.139
_refine_ls_extinction_method none
_refine_ls_goodness_of_fit_ref 1.026
_refine_ls_hydrogen_treatment constr
_refine_ls_matrix_type full
_refine_ls_number_parameters 322
_refine_ls_number_reflns 4595
_refine_ls_number_restraints 0
_refine_ls_restrained_S_all 1.026
_refine_ls_R_factor_all 0.1547
_refine_ls_R_factor_gt 0.1046
_refine_ls_shift/su_max 0.000
_refine_ls_shift/su_mean 0.000
_refine_ls_structure_factor_coef Fsqd
_refine_ls_weighting_details 'w=1/[\s^2^(Fo^2^)+(0.1915P)^2^] where P=(Fo^2^+2Fc^2^)/3'
_refine_ls_weighting_scheme calc
_refine_ls_wR_factor_gt 0.2595
_refine_ls_wR_factor_ref 0.3337
_reflns_Friedel_coverage 0.000
_reflns_number_gt 2543
_reflns_number_total 4595
_reflns_threshold_expression 'I > 2\s(I)'
_cod_data_source_file d4nj00929k2.cif
_cod_data_source_block AAG638
_cod_depositor_comments 'Adding full bibliography for 7063227.cif.'
_cod_database_code 7063227
_shelx_shelxl_version_number 2018/1
_shelx_space_group_comment
;
The symmetry employed for this shelxl refinement is uniquely defined
by the following loop, which should always be used as a source of
symmetry information in preference to the above space-group names.
They are only intended as comments.
;
_shelx_estimated_absorpt_t_min 0.039
_shelx_estimated_absorpt_t_max 0.150

loop_
_space_group_symop_operation_xyz
'x, y, z'
'-x, -y, -z'

loop_
_atom_site_label
_atom_site_type_symbol
_atom_site_fract_x
_atom_site_fract_y
_atom_site_fract_z
_atom_site_U_iso_or_equiv
_atom_site_adp_type
_atom_site_occupancy
_atom_site_site_symmetry_order
_atom_site_calc_flag
_atom_site_refinement_flags_posn
_atom_site_refinement_flags_adp
_atom_site_refinement_flags_occupancy
_atom_site_disorder_assembly
_atom_site_disorder_group
S1 S 0.79072(18) 0.86152(10) 0.83486(8) 0.0308(4) Uani 1 1 d . . . . .
O3 O 0.7688(6) 0.8694(3) 0.7239(2) 0.0382(9) Uani 1 1 d . . . . .
O2 O 0.7641(5) 0.7466(3) 0.9088(2) 0.0343(9) Uani 1 1 d . . . . .
O4 O 0.5271(6) 0.6158(3) 0.8532(2) 0.0384(9) Uani 1 1 d G . . . .
H4B H 0.580190 0.656585 0.880433 0.058 Uiso 1 1 d G U . . .
H4A H 0.559319 0.635493 0.784601 0.058 Uiso 1 1 d G U . . .
O1 O 0.9645(5) 0.9068(3) 0.8417(3) 0.0372(9) Uani 1 1 d . . . . .
O5 O 1.1083(6) 0.2011(3) 0.4783(3) 0.0447(10) Uani 1 1 d G . . . .
H5A H 1.133010 0.178581 0.421779 0.067 Uiso 1 1 d G U . . .
H5B H 1.031335 0.259651 0.466793 0.067 Uiso 1 1 d G U . . .
N4 N 0.4265(6) 0.7485(4) 0.6654(3) 0.0288(9) Uani 1 1 d . . . . .
N3 N 0.6475(6) 0.6233(3) 0.4544(3) 0.0290(9) Uani 1 1 d . . . . .
N1 N 0.6229(6) 0.5574(3) 0.6483(3) 0.0284(9) Uani 1 1 d . . . . .
N2 N 0.7922(6) 0.4424(3) 0.5433(3) 0.0282(9) Uani 1 1 d . . . . .
N6 N 0.9223(6) 0.4096(4) 0.3468(3) 0.0317(10) Uani 1 1 d . . . . .
N5 N 0.7015(6) 0.3992(4) 0.8334(3) 0.0314(10) Uani 1 1 d . . . . .
H5N H 0.650115 0.466008 0.832530 0.038 Uiso 1 1 calc R U . . .
C21 C 0.5738(7) 0.9615(4) 0.9863(3) 0.0258(10) Uani 1 1 d . . . . .
C1 C 0.5916(7) 0.6337(4) 0.5542(3) 0.0266(10) Uani 1 1 d . . . . .
C4 C 0.4716(7) 0.7378(4) 0.5637(3) 0.0274(10) Uani 1 1 d . . . . .
C3 C 0.7513(7) 0.5260(4) 0.4540(3) 0.0280(11) Uani 1 1 d . . . . .
C19 C 0.6028(7) 0.9519(4) 0.8784(3) 0.0262(10) Uani 1 1 d . . . . .
C9 C 0.8151(7) 0.5068(4) 0.3462(3) 0.0285(11) Uani 1 1 d . . . . .
C2 C 0.7260(7) 0.4622(4) 0.6379(3) 0.0289(11) Uani 1 1 d . . . . .
C14 C 0.7571(7) 0.3722(4) 0.7406(3) 0.0293(11) Uani 1 1 d . . . . .
C22 C 0.6906(7) 0.8979(4) 1.0660(4) 0.0317(11) Uani 1 1 d . . . . .
H22 H 0.787967 0.847590 1.048331 0.038 Uiso 1 1 calc R U . . .
C13 C 0.9740(8) 0.3896(4) 0.2506(4) 0.0344(12) Uani 1 1 d . . . . .
H13 H 1.049284 0.323477 0.248829 0.041 Uiso 1 1 calc R U . . .
C23 C 0.6592(7) 0.9112(4) 1.1674(3) 0.0309(11) Uani 1 1 d . . . . .
H23 H 0.735863 0.869903 1.218479 0.037 Uiso 1 1 calc R U . . .
C16 C 0.8614(7) 0.1830(4) 0.8373(4) 0.0330(12) Uani 1 1 d . . . . .
H16 H 0.912587 0.109854 0.838551 0.040 Uiso 1 1 calc R U . . .
C10 C 0.7609(7) 0.5843(4) 0.2515(4) 0.0313(11) Uani 1 1 d . . . . .
H10 H 0.689643 0.651463 0.254382 0.038 Uiso 1 1 calc R U . . .
C15 C 0.8389(7) 0.2647(4) 0.7392(4) 0.0319(11) Uani 1 1 d . . . . .
H15 H 0.877661 0.247999 0.673650 0.038 Uiso 1 1 calc R U . . .
C5 C 0.4056(7) 0.8182(4) 0.4768(4) 0.0341(12) Uani 1 1 d . . . . .
H5 H 0.438170 0.811135 0.407000 0.041 Uiso 1 1 calc R U . . .
C6 C 0.2890(7) 0.9108(5) 0.4949(4) 0.0368(12) Uani 1 1 d . . . . .
H6 H 0.242388 0.966315 0.437174 0.044 Uiso 1 1 calc R U . . .
C17 C 0.8073(7) 0.2109(4) 0.9333(4) 0.0335(12) Uani 1 1 d . . . . .
H17 H 0.823912 0.158050 1.000017 0.040 Uiso 1 1 calc R U . . .
C11 C 0.8141(8) 0.5605(5) 0.1536(4) 0.0373(13) Uani 1 1 d . . . . .
H11 H 0.777814 0.610171 0.089570 0.045 Uiso 1 1 calc R U . . .
C20 C 0.4883(7) 1.0132(4) 0.8038(3) 0.0296(11) Uani 1 1 d . . . . .
H2- H 0.507776 1.004920 0.734175 0.036 Uiso 1 1 calc R U . . .
C7 C 0.2436(8) 0.9191(5) 0.5993(4) 0.0368(12) Uani 1 1 d . . . . .
H7 H 0.166072 0.980387 0.612797 0.044 Uiso 1 1 calc R U . . .
C8 C 0.3142(7) 0.8358(4) 0.6837(4) 0.0326(11) Uani 1 1 d . . . . .
H8 H 0.282805 0.840898 0.754309 0.039 Uiso 1 1 calc R U . . .
C12 C 0.9231(8) 0.4606(5) 0.1535(4) 0.0376(13) Uani 1 1 d . . . . .
H12 H 0.961406 0.441450 0.089119 0.045 Uiso 1 1 calc R U . . .
C18 C 0.7271(8) 0.3207(5) 0.9270(4) 0.0368(13) Uani 1 1 d . . . . .
H18 H 0.689602 0.340049 0.991330 0.044 Uiso 1 1 calc R U . . .

loop_
_atom_site_aniso_label
_atom_site_aniso_U_11
_atom_site_aniso_U_22
_atom_site_aniso_U_33
_atom_site_aniso_U_23
_atom_site_aniso_U_13
_atom_site_aniso_U_12
S1 0.0427(8) 0.0316(7) 0.0163(6) -0.0061(5) -0.0014(5) -0.0020(6)
O3 0.061(2) 0.036(2) 0.0157(15) -0.0078(14) -0.0040(15) 0.0045(18)
O2 0.052(2) 0.0298(19) 0.0187(15) -0.0063(14) -0.0061(15) 0.0071(16)
O4 0.051(2) 0.047(2) 0.0181(15) -0.0089(15) -0.0043(16) -0.0079(18)
O1 0.036(2) 0.042(2) 0.0348(18) -0.0147(16) 0.0013(15) -0.0060(17)
O5 0.056(3) 0.041(2) 0.037(2) -0.0067(17) -0.0127(19) -0.0038(19)
N4 0.035(2) 0.033(2) 0.0190(17) -0.0091(16) 0.0002(16) -0.0081(18)
N3 0.032(2) 0.034(2) 0.0190(17) -0.0062(16) -0.0012(16) -0.0027(18)
N1 0.033(2) 0.030(2) 0.0193(17) -0.0027(16) -0.0033(16) -0.0048(18)
N2 0.032(2) 0.030(2) 0.0216(18) -0.0064(16) -0.0023(16) -0.0040(17)
N6 0.041(2) 0.031(2) 0.0211(18) -0.0055(17) -0.0009(17) -0.0061(19)
N5 0.038(2) 0.029(2) 0.0246(19) -0.0039(17) -0.0051(17) 0.0009(18)
C21 0.032(3) 0.026(2) 0.018(2) -0.0044(18) -0.0021(18) -0.005(2)
C1 0.033(3) 0.029(2) 0.0181(19) -0.0047(18) -0.0055(18) -0.006(2)
C4 0.030(3) 0.030(3) 0.021(2) -0.0069(19) -0.0006(19) -0.004(2)
C3 0.032(3) 0.031(3) 0.020(2) -0.0026(19) -0.0049(19) -0.007(2)
C19 0.033(3) 0.028(2) 0.0175(19) -0.0068(18) 0.0027(18) -0.011(2)
C9 0.032(3) 0.033(3) 0.018(2) -0.0028(19) -0.0020(18) -0.010(2)
C2 0.031(3) 0.032(3) 0.022(2) -0.0027(19) -0.0056(19) -0.007(2)
C14 0.032(3) 0.033(3) 0.019(2) 0.0004(19) -0.0058(19) -0.009(2)
C22 0.035(3) 0.033(3) 0.026(2) -0.006(2) -0.003(2) -0.005(2)
C13 0.044(3) 0.031(3) 0.026(2) -0.007(2) 0.003(2) -0.006(2)
C23 0.033(3) 0.038(3) 0.019(2) -0.0026(19) -0.0092(19) 0.002(2)
C16 0.031(3) 0.031(3) 0.034(2) -0.002(2) -0.008(2) -0.007(2)
C10 0.040(3) 0.030(3) 0.023(2) -0.006(2) -0.007(2) -0.003(2)
C15 0.036(3) 0.034(3) 0.024(2) -0.004(2) -0.004(2) -0.005(2)
C5 0.037(3) 0.038(3) 0.023(2) -0.005(2) -0.001(2) 0.001(2)
C6 0.036(3) 0.040(3) 0.026(2) 0.001(2) -0.003(2) 0.002(2)
C17 0.035(3) 0.037(3) 0.022(2) 0.002(2) -0.004(2) -0.007(2)
C11 0.047(3) 0.042(3) 0.021(2) -0.005(2) -0.007(2) -0.007(3)
C20 0.039(3) 0.033(3) 0.0164(19) -0.0080(19) -0.0006(19) -0.005(2)
C7 0.038(3) 0.037(3) 0.035(3) -0.008(2) -0.006(2) -0.002(2)
C8 0.038(3) 0.035(3) 0.024(2) -0.013(2) 0.003(2) -0.002(2)
C12 0.055(3) 0.039(3) 0.018(2) -0.007(2) 0.001(2) -0.010(3)
C18 0.045(3) 0.040(3) 0.019(2) 0.002(2) -0.003(2) -0.009(2)

loop_
_atom_type_symbol
_atom_type_description
_atom_type_scat_dispersion_real
_atom_type_scat_dispersion_imag
_atom_type_scat_source
C C 0.0033 0.0016 'International Tables Vol C Tables 4.2.6.8 and 6.1.1.4'
H H 0.0000 0.0000 'International Tables Vol C Tables 4.2.6.8 and 6.1.1.4'
Cl Cl 0.1484 0.1585 'International Tables Vol C Tables 4.2.6.8 and 6.1.1.4'
N N 0.0061 0.0033 'International Tables Vol C Tables 4.2.6.8 and 6.1.1.4'
O O 0.0106 0.0060 'International Tables Vol C Tables 4.2.6.8 and 6.1.1.4'
S S 0.1246 0.1234 'International Tables Vol C Tables 4.2.6.8 and 6.1.1.4'

loop_
_geom_angle_atom_site_label_1
_geom_angle_atom_site_label_2
_geom_angle_atom_site_label_3
_geom_angle
_geom_angle_site_symmetry_1
_geom_angle_site_symmetry_3
_geom_angle_publ_flag
O1 S1 O3 113.0(2) . . ?
O1 S1 O2 112.7(2) . . ?
O3 S1 O2 112.2(2) . . ?
O1 S1 C19 106.4(2) . . ?
O3 S1 C19 105.4(2) . . ?
O2 S1 C19 106.3(2) . . ?
H4B O4 H4A 109.5 . . ?
H5A O5 H5B 109.5 . . ?
C8 N4 C4 120.8(4) . . ?
C1 N3 C3 113.4(4) . . ?
C1 N1 C2 114.3(4) . . ?
C2 N2 C3 115.6(4) . . ?
C13 N6 C9 116.3(4) . . ?
C18 N5 C14 118.7(5) . . ?
C18 N5 H5N 120.7 . . ?
C14 N5 H5N 120.7 . . ?
C21 C21 C19 118.2(5) 2_677 . ?
C21 C21 C22 119.6(5) 2_677 . ?
C19 C21 C22 122.2(4) . . ?
N1 C1 N3 127.0(5) . . ?
N1 C1 C4 115.4(4) . . ?
N3 C1 C4 117.6(4) . . ?
N4 C4 C5 120.8(5) . . ?
N4 C4 C1 115.8(4) . . ?
C5 C4 C1 123.4(4) . . ?
N3 C3 N2 125.2(4) . . ?
N3 C3 C9 116.6(4) . . ?
N2 C3 C9 118.0(4) . . ?
C20 C19 C21 121.1(5) . . ?
C20 C19 S1 117.5(4) . . ?
C21 C19 S1 121.4(3) . . ?
N6 C9 C10 123.0(4) . . ?
N6 C9 C3 116.0(4) . . ?
C10 C9 C3 121.0(5) . . ?
N2 C2 N1 124.4(4) . . ?
N2 C2 C14 119.2(4) . . ?
N1 C2 C14 116.3(4) . . ?
N5 C14 C15 122.1(4) . . ?
N5 C14 C2 117.0(4) . . ?
C15 C14 C2 120.8(4) . . ?
C23 C22 C21 120.0(5) . . ?
C23 C22 H22 120.0 . . ?
C21 C22 H22 120.0 . . ?
N6 C13 C12 124.3(5) . . ?
N6 C13 H13 117.8 . . ?
C12 C13 H13 117.8 . . ?
C22 C23 C20 121.0(4) . 2_677 ?
C22 C23 H23 119.5 . . ?
C20 C23 H23 119.5 2_677 . ?
C17 C16 C15 119.6(5) . . ?
C17 C16 H16 120.2 . . ?
C15 C16 H16 120.2 . . ?
C11 C10 C9 119.4(5) . . ?
C11 C10 H10 120.3 . . ?
C9 C10 H10 120.3 . . ?
C16 C15 C14 118.6(5) . . ?
C16 C15 H15 120.7 . . ?
C14 C15 H15 120.7 . . ?
C4 C5 C6 119.0(4) . . ?
C4 C5 H5 120.5 . . ?
C6 C5 H5 120.5 . . ?
C7 C6 C5 119.2(4) . . ?
C7 C6 H6 120.4 . . ?
C5 C6 H6 120.4 . . ?
C16 C17 C18 117.9(4) . . ?
C16 C17 H17 121.1 . . ?
C18 C17 H17 121.1 . . ?
C10 C11 C12 118.0(4) . . ?
C10 C11 H11 121.0 . . ?
C12 C11 H11 121.0 . . ?
C19 C20 C23 120.0(4) . 2_677 ?
C19 C20 H2- 120.0 . . ?
C23 C20 H2- 120.0 2_677 . ?
C6 C7 C8 119.4(5) . . ?
C6 C7 H7 120.3 . . ?
C8 C7 H7 120.3 . . ?
N4 C8 C7 120.9(4) . . ?
N4 C8 H8 119.6 . . ?
C7 C8 H8 119.6 . . ?
C13 C12 C11 118.9(5) . . ?
C13 C12 H12 120.5 . . ?
C11 C12 H12 120.5 . . ?
N5 C18 C17 123.1(5) . . ?
N5 C18 H18 118.4 . . ?
C17 C18 H18 118.4 . . ?

loop_
_geom_bond_atom_site_label_1
_geom_bond_atom_site_label_2
_geom_bond_distance
_geom_bond_site_symmetry_2
_geom_bond_publ_flag
S1 O1 1.454(4) . ?
S1 O3 1.456(3) . ?
S1 O2 1.457(3) . ?
S1 C19 1.785(5) . ?
O4 H4B 0.8498 . ?
O4 H4A 0.8500 . ?
O5 H5A 0.8498 . ?
O5 H5B 0.8499 . ?
N4 C8 1.328(6) . ?
N4 C4 1.354(6) . ?
N3 C1 1.336(6) . ?
N3 C3 1.340(6) . ?
N1 C1 1.334(5) . ?
N1 C2 1.347(6) . ?
N2 C2 1.330(6) . ?
N2 C3 1.347(5) . ?
N6 C13 1.337(6) . ?
N6 C9 1.348(6) . ?
N5 C18 1.331(6) . ?
N5 C14 1.337(6) . ?
N5 H5N 0.8600 . ?
C21 C21 1.418(9) 2_677 ?
C21 C19 1.427(6) . ?
C21 C22 1.435(6) . ?
C1 C4 1.489(7) . ?
C4 C5 1.371(6) . ?
C3 C9 1.485(6) . ?
C19 C20 1.373(6) . ?
C9 C10 1.395(6) . ?
C2 C14 1.485(6) . ?
C14 C15 1.390(7) . ?
C22 C23 1.361(6) . ?
C22 H22 0.9300 . ?
C13 C12 1.382(6) . ?
C13 H13 0.9300 . ?
C23 C20 1.413(7) 2_677 ?
C23 H23 0.9300 . ?
C16 C17 1.381(7) . ?
C16 C15 1.385(6) . ?
C16 H16 0.9300 . ?
C10 C11 1.380(7) . ?
C10 H10 0.9300 . ?
C15 H15 0.9300 . ?
C5 C6 1.394(7) . ?
C5 H5 0.9300 . ?
C6 C7 1.379(7) . ?
C6 H6 0.9300 . ?
C17 C18 1.391(8) . ?
C17 H17 0.9300 . ?
C11 C12 1.383(8) . ?
C11 H11 0.9300 . ?
C20 H2- 0.9300 . ?
C7 C8 1.380(7) . ?
C7 H7 0.9300 . ?
C8 H8 0.9300 . ?
C12 H12 0.9300 . ?
C18 H18 0.9300 . ?

loop_
_geom_torsion_atom_site_label_1
_geom_torsion_atom_site_label_2
_geom_torsion_atom_site_label_3
_geom_torsion_atom_site_label_4
_geom_torsion
_geom_torsion_site_symmetry_1
_geom_torsion_site_symmetry_2
_geom_torsion_site_symmetry_3
_geom_torsion_site_symmetry_4
_geom_torsion_publ_flag
C2 N1 C1 N3 1.6(7) . . . . ?
C2 N1 C1 C4 177.7(4) . . . . ?
C3 N3 C1 N1 -2.6(7) . . . . ?
C3 N3 C1 C4 -178.7(4) . . . . ?
C8 N4 C4 C5 1.3(7) . . . . ?
C8 N4 C4 C1 -177.4(4) . . . . ?
N1 C1 C4 N4 7.0(6) . . . . ?
N3 C1 C4 N4 -176.5(4) . . . . ?
N1 C1 C4 C5 -171.7(4) . . . . ?
N3 C1 C4 C5 4.8(7) . . . . ?
C1 N3 C3 N2 2.7(7) . . . . ?
C1 N3 C3 C9 178.6(4) . . . . ?
C2 N2 C3 N3 -1.8(7) . . . . ?
C2 N2 C3 C9 -177.6(4) . . . . ?
C21 C21 C19 C20 -1.7(8) 2_677 . . . ?
C22 C21 C19 C20 179.6(5) . . . . ?
C21 C21 C19 S1 177.5(4) 2_677 . . . ?
C22 C21 C19 S1 -1.2(6) . . . . ?
O1 S1 C19 C20 116.5(4) . . . . ?
O3 S1 C19 C20 -3.8(4) . . . . ?
O2 S1 C19 C20 -123.1(4) . . . . ?
O1 S1 C19 C21 -62.7(4) . . . . ?
O3 S1 C19 C21 177.0(4) . . . . ?
O2 S1 C19 C21 57.7(4) . . . . ?
C13 N6 C9 C10 -0.8(7) . . . . ?
C13 N6 C9 C3 177.5(4) . . . . ?
N3 C3 C9 N6 178.8(4) . . . . ?
N2 C3 C9 N6 -5.0(6) . . . . ?
N3 C3 C9 C10 -2.9(7) . . . . ?
N2 C3 C9 C10 173.3(4) . . . . ?
C3 N2 C2 N1 0.6(7) . . . . ?
C3 N2 C2 C14 177.3(4) . . . . ?
C1 N1 C2 N2 -0.5(7) . . . . ?
C1 N1 C2 C14 -177.3(4) . . . . ?
C18 N5 C14 C15 0.6(7) . . . . ?
C18 N5 C14 C2 180.0(4) . . . . ?
N2 C2 C14 N5 174.8(4) . . . . ?
N1 C2 C14 N5 -8.2(6) . . . . ?
N2 C2 C14 C15 -5.8(7) . . . . ?
N1 C2 C14 C15 171.1(4) . . . . ?
C21 C21 C22 C23 0.3(8) 2_677 . . . ?
C19 C21 C22 C23 179.0(4) . . . . ?
C9 N6 C13 C12 -0.7(7) . . . . ?
C21 C22 C23 C20 0.2(7) . . . 2_677 ?
N6 C9 C10 C11 1.7(8) . . . . ?
C3 C9 C10 C11 -176.4(4) . . . . ?
C17 C16 C15 C14 -1.7(7) . . . . ?
N5 C14 C15 C16 0.6(7) . . . . ?
C2 C14 C15 C16 -178.7(4) . . . . ?
N4 C4 C5 C6 -0.8(8) . . . . ?
C1 C4 C5 C6 177.9(5) . . . . ?
C4 C5 C6 C7 0.1(8) . . . . ?
C15 C16 C17 C18 1.6(7) . . . . ?
C9 C10 C11 C12 -1.2(8) . . . . ?
C21 C19 C20 C23 1.1(7) . . . 2_677 ?
S1 C19 C20 C23 -178.1(4) . . . 2_677 ?
C5 C6 C7 C8 -0.1(8) . . . . ?
C4 N4 C8 C7 -1.2(7) . . . . ?
C6 C7 C8 N4 0.6(8) . . . . ?
N6 C13 C12 C11 1.2(8) . . . . ?
C10 C11 C12 C13 -0.2(8) . . . . ?
C14 N5 C18 C17 -0.8(8) . . . . ?
C16 C17 C18 N5 -0.3(8) . . . . ?
